data_7115539
loop_
_publ_author_name
'Marina Juribasic'
'Krunoslav Uzarevic'
'Davor Gracin'
'Manda Curic'

_publ_section_title
;
 Mechanochemical C-H bond activation: rapid and regioselective double
 cyclopalladation monitored by in situ Raman spectroscopy
;
_journal_name_full Chem.Commun.
_journal_page_first 10287
_journal_paper_doi 10.1039/C4cc04423A
_journal_volume 50
_journal_year 2014
_chemical_formula_moiety 'C36 H36 N8 O12 Pd4, 2(C4 H8 O1)'
_chemical_formula_sum 'C44 H52 N8 O14 Pd4'
_chemical_formula_weight 1342.54
_space_group_IT_number 14
_symmetry_cell_setting monoclinic
_symmetry_space_group_name_Hall '-P 2ybc'
_symmetry_space_group_name_H-M 'P 1 21/c 1'
_audit_creation_date 2014-05-05T17:03:17-00:00
_audit_creation_method 'WinGX routine CIF_UPDATE'
_cell_angle_alpha 90
_cell_angle_beta 92.124(4)
_cell_angle_gamma 90
_cell_formula_units_Z 2
_cell_length_a 7.9571(3)
_cell_length_b 23.6001(8)
_cell_length_c 13.0293(5)
_cell_measurement_temperature 293(2)
_cell_volume 2445.07(16)
_computing_cell_refinement
;
        CrysAlisPro, Agilent Technologies,
        Version 1.171.36.20 (release 27-06-2012 CrysAlis171 .NET)
        (compiled Jul 11 2012,15:38:31)
;
_computing_data_collection
;
        CrysAlisPro, Agilent Technologies,
        Version 1.171.36.20 (release 27-06-2012 CrysAlis171 .NET)
        (compiled Jul 11 2012,15:38:31)
;
_computing_data_reduction
;
        CrysAlisPro, Agilent Technologies,
        Version 1.171.36.20 (release 27-06-2012 CrysAlis171 .NET)
        (compiled Jul 11 2012,15:38:31)
;
_computing_molecular_graphics 'Ortep-3 for Windows (Farrugia, 1997)'
_computing_publication_material 'WinGX publication routines (Farrugia, 1999)'
_computing_structure_refinement 'SHELXL-97 (Sheldrick, 1997)'
_computing_structure_solution 'SHELXS-86 (Sheldrick, 1986)'
_diffrn_ambient_temperature 293(2)
_diffrn_detector_area_resol_mean 16.3426
_diffrn_measured_fraction_theta_full 0.981
_diffrn_measured_fraction_theta_max 0.981
_diffrn_measurement_device_type 'Xcalibur, Sapphire3'
_diffrn_measurement_method '\w scans'
_diffrn_radiation_monochromator graphite
_diffrn_radiation_source 'Enhance (Mo) X-ray Source'
_diffrn_radiation_type MoK\a
_diffrn_radiation_wavelength 0.71073
_diffrn_reflns_av_R_equivalents 0.0283
_diffrn_reflns_limit_h_max 10
_diffrn_reflns_limit_h_min -8
_diffrn_reflns_limit_k_max 30
_diffrn_reflns_limit_k_min -22
_diffrn_reflns_limit_l_max 16
_diffrn_reflns_limit_l_min -12
_diffrn_reflns_number 10294
_diffrn_reflns_theta_full 27
_diffrn_reflns_theta_max 27
_diffrn_reflns_theta_min 4.3
_exptl_absorpt_coefficient_mu 1.521
_exptl_absorpt_correction_type none
_exptl_crystal_colour purple
_exptl_crystal_density_diffrn 1.824
_exptl_crystal_density_method 'not measured'
_exptl_crystal_description prism
_exptl_crystal_F_000 1336
_exptl_crystal_size_max 0.15
_exptl_crystal_size_mid 0.12
_exptl_crystal_size_min 0.1
_refine_diff_density_max 0.845
_refine_diff_density_min -0.558
_refine_ls_extinction_method none
_refine_ls_goodness_of_fit_ref 1.101
_refine_ls_hydrogen_treatment constr
_refine_ls_matrix_type full
_refine_ls_number_parameters 316
_refine_ls_number_reflns 5247
_refine_ls_number_restraints 30
_refine_ls_restrained_S_all 1.116
_refine_ls_R_factor_gt 0.049
_refine_ls_shift/su_max 0.001
_refine_ls_structure_factor_coef Fsqd
_refine_ls_weighting_details 'calc w=1/[\s^2^(Fo^2^)+(0.0512P)^2^+1.8454P] where P=(Fo^2^+2Fc^2^)/3'
_refine_ls_weighting_scheme calc
_refine_ls_wR_factor_ref 0.1222
_reflns_number_gt 3909
_reflns_number_total 5247
_reflns_threshold_expression >2sigma(I)
_cod_data_source_file c4cc04423a2.cif
_cod_data_source_block exp_2904
_cod_original_sg_symbol_H-M 'P 21/c'
_cod_database_code 7115539

loop_
_symmetry_equiv_pos_as_xyz
'x, y, z'
'-x, y+1/2, -z+1/2'
'-x, -y, -z'
'x, -y-1/2, z-1/2'

loop_
_atom_site_label
_atom_site_type_symbol
_atom_site_fract_x
_atom_site_fract_y
_atom_site_fract_z
_atom_site_U_iso_or_equiv
_atom_site_adp_type
_atom_site_occupancy
_atom_site_calc_flag
_atom_site_refinement_flags
Pd1 Pd 0.07652(5) 0.406827(17) 0.62989(3) 0.04552(14) Uani 1 d .
Pd2 Pd 0.32999(5) 0.477142(17) 0.54359(3) 0.04874(15) Uani 1 d .
O1A O 0.1793(5) 0.43953(18) 0.7710(3) 0.0609(10) Uani 1 d .
O2A O 0.3732(5) 0.49460(18) 0.7039(3) 0.0637(11) Uani 1 d .
O3A O 0.2729(5) 0.34937(15) 0.6383(3) 0.0566(10) Uani 1 d .
O4A O 0.4654(5) 0.40486(16) 0.5699(3) 0.0646(12) Uani 1 d .
C1A C 0.3014(8) 0.4729(3) 0.7774(5) 0.0568(14) Uani 1 d .
C2A C 0.3596(12) 0.4898(4) 0.8812(6) 0.117(3) Uani 1 d .
H2A1 H 0.2949 0.4703 0.931 0.176 Uiso 1 calc R
H2A2 H 0.3456 0.5299 0.8892 0.176 Uiso 1 calc R
H2A3 H 0.4762 0.4802 0.8914 0.176 Uiso 1 calc R
C3A C 0.4149(8) 0.3598(2) 0.6073(5) 0.0536(14) Uani 1 d .
C4A C 0.5391(9) 0.3114(3) 0.6092(7) 0.090(2) Uani 1 d .
H4A1 H 0.6441 0.3242 0.5836 0.135 Uiso 1 calc R
H4A2 H 0.4957 0.281 0.5668 0.135 Uiso 1 calc R
H4A3 H 0.5564 0.2981 0.6784 0.135 Uiso 1 calc R
O1 O -0.4529(8) 0.6799(3) 0.7620(6) 0.115(2) Uani 1 d .
O2 O -0.3063(10) 0.6566(3) 0.8933(6) 0.139(3) Uani 1 d .
N1 N -0.1875(5) 0.45547(17) 0.5052(3) 0.0419(10) Uani 1 d .
N2 N -0.1197(5) 0.45948(17) 0.5982(3) 0.0430(10) Uani 1 d .
N3 N 0.0423(7) 0.2671(2) 0.3051(4) 0.0685(14) Uani 1 d .
N4 N -0.3583(10) 0.6479(3) 0.8072(7) 0.093(2) Uani 1 d .
C01 C -0.1361(6) 0.4094(2) 0.4540(4) 0.0440(12) Uani 1 d .
C02 C -0.0117(6) 0.3746(2) 0.5013(4) 0.0417(11) Uani 1 d .
C03 C 0.0444(7) 0.3275(2) 0.4540(4) 0.0496(13) Uani 1 d .
H03 H 0.1253 0.3048 0.487 0.06 Uiso 1 calc R
C04 C -0.0183(7) 0.3127(2) 0.3555(5) 0.0543(14) Uani 1 d .
C05 C -0.1450(8) 0.3470(2) 0.3090(5) 0.0604(16) Uani 1 d .
H05 H -0.1902 0.3371 0.2446 0.072 Uiso 1 calc R
C06 C -0.2020(7) 0.3938(2) 0.3559(5) 0.0526(14) Uani 1 d .
H06 H -0.2849 0.4159 0.3236 0.063 Uiso 1 calc R
C07 C -0.1796(7) 0.5063(2) 0.6526(4) 0.0497(13) Uani 1 d .
C08 C -0.2874(7) 0.5430(2) 0.6002(4) 0.0481(13) Uani 1 d .
C09 C -0.3477(8) 0.5897(2) 0.6518(5) 0.0617(17) Uani 1 d .
H09 H -0.4214 0.6149 0.6189 0.074 Uiso 1 calc R
C10 C -0.2966(9) 0.5980(3) 0.7525(6) 0.0684(18) Uani 1 d .
C11 C -0.1933(9) 0.5612(3) 0.8062(5) 0.0729(19) Uani 1 d .
H11 H -0.1645 0.5675 0.8751 0.088 Uiso 1 calc R
C12 C -0.1326(8) 0.5142(3) 0.7548(5) 0.0637(16) Uani 1 d .
H12 H -0.0615 0.4885 0.7887 0.076 Uiso 1 calc R
C13 C -0.0131(11) 0.2535(3) 0.1998(6) 0.098(3) Uani 1 d .
H13A H 0.0435 0.22 0.1777 0.147 Uiso 1 calc R
H13B H 0.013 0.2845 0.1554 0.147 Uiso 1 calc R
H13C H -0.1324 0.2471 0.197 0.147 Uiso 1 calc R
C14 C 0.1726(10) 0.2313(3) 0.3532(6) 0.091(2) Uani 1 d .
H14A H 0.2001 0.2013 0.307 0.136 Uiso 1 calc R
H14B H 0.1322 0.2155 0.4155 0.136 Uiso 1 calc R
H14C H 0.2711 0.2537 0.3686 0.136 Uiso 1 calc R
O1F O 0.842(2) 0.3952(7) -0.0650(17) 0.324(8) Uani 1 d U
C1F C 0.740(2) 0.3746(8) -0.1505(13) 0.209(7) Uani 1 d U
H2F1 H 0.8095 0.3587 -0.2031 0.251 Uiso 1 calc R
H2F2 H 0.6716 0.4047 -0.1804 0.251 Uiso 1 calc R
C2F C 0.633(2) 0.3298(8) -0.1042(14) 0.212(7) Uani 1 d U
H1F1 H 0.5212 0.3441 -0.0923 0.254 Uiso 1 calc R
H1F2 H 0.6241 0.2968 -0.1483 0.254 Uiso 1 calc R
C3F C 0.716(2) 0.3174(8) -0.0151(15) 0.227(8) Uani 1 d U
H3F1 H 0.7784 0.2825 -0.0227 0.272 Uiso 1 calc R
H3F2 H 0.6354 0.3117 0.0381 0.272 Uiso 1 calc R
C4F C 0.824(2) 0.3601(7) 0.0136(11) 0.189(6) Uani 1 d U
H4F1 H 0.7805 0.3807 0.0713 0.227 Uiso 1 calc R
H4F2 H 0.9326 0.3443 0.0348 0.227 Uiso 1 calc R

loop_
_atom_site_aniso_label
_atom_site_aniso_U_11
_atom_site_aniso_U_22
_atom_site_aniso_U_33
_atom_site_aniso_U_23
_atom_site_aniso_U_13
_atom_site_aniso_U_12
Pd1 0.0440(2) 0.0429(2) 0.0502(2) 0.00513(18) 0.00787(18) -0.00472(19)
Pd2 0.0432(2) 0.0402(2) 0.0636(3) 0.00790(19) 0.01251(19) -0.00142(19)
O1A 0.062(3) 0.075(3) 0.046(2) 0.0036(19) 0.0041(19) -0.006(2)
O2A 0.062(3) 0.059(2) 0.069(3) 0.002(2) -0.004(2) -0.003(2)
O3A 0.053(2) 0.045(2) 0.072(3) 0.0156(19) 0.002(2) 0.0022(18)
O4A 0.056(2) 0.051(2) 0.087(3) 0.020(2) 0.020(2) 0.012(2)
C1A 0.055(4) 0.058(4) 0.057(4) -0.004(3) -0.001(3) 0.004(3)
C2A 0.123(7) 0.145(8) 0.083(6) -0.014(6) -0.014(5) -0.035(7)
C3A 0.053(3) 0.045(3) 0.063(4) 0.005(3) 0.006(3) 0.008(3)
C4A 0.084(5) 0.064(4) 0.122(7) 0.020(4) 0.011(5) 0.020(4)
O1 0.105(5) 0.085(4) 0.156(6) -0.046(4) 0.016(4) 0.022(4)
O2 0.157(6) 0.140(6) 0.122(5) -0.073(5) 0.015(5) 0.033(5)
N1 0.036(2) 0.037(2) 0.054(3) 0.0043(19) 0.0092(19) -0.0018(18)
N2 0.043(2) 0.038(2) 0.049(2) 0.0026(19) 0.012(2) 0.0025(19)
N3 0.073(4) 0.058(3) 0.074(4) -0.020(3) -0.001(3) 0.010(3)
N4 0.085(5) 0.085(5) 0.112(6) -0.042(4) 0.032(4) 0.003(4)
C01 0.040(3) 0.037(3) 0.055(3) -0.001(2) 0.010(2) -0.005(2)
C02 0.034(3) 0.034(2) 0.058(3) 0.004(2) 0.006(2) -0.005(2)
C03 0.049(3) 0.040(3) 0.059(3) 0.005(2) 0.004(3) 0.004(3)
C04 0.054(3) 0.039(3) 0.069(4) -0.010(3) 0.005(3) -0.005(3)
C05 0.062(4) 0.056(4) 0.062(4) -0.012(3) -0.004(3) 0.000(3)
C06 0.044(3) 0.047(3) 0.066(4) -0.001(3) -0.004(3) 0.003(3)
C07 0.047(3) 0.049(3) 0.054(3) 0.001(3) 0.021(3) -0.005(3)
C08 0.043(3) 0.046(3) 0.056(3) 0.002(3) 0.017(3) -0.005(3)
C09 0.051(3) 0.049(3) 0.087(5) -0.001(3) 0.028(3) -0.004(3)
C10 0.067(4) 0.057(4) 0.083(5) -0.020(3) 0.031(4) -0.011(3)
C11 0.078(5) 0.079(5) 0.064(4) -0.016(4) 0.021(4) -0.001(4)
C12 0.057(4) 0.077(4) 0.057(4) 0.006(3) 0.009(3) 0.009(3)
C13 0.113(7) 0.085(5) 0.095(6) -0.039(5) -0.003(5) 0.012(5)
C14 0.095(6) 0.076(5) 0.101(6) -0.031(4) -0.004(5) 0.034(5)
O1F 0.338(12) 0.316(11) 0.319(11) 0.019(9) 0.013(9) -0.039(9)
C1F 0.231(10) 0.208(10) 0.187(10) 0.021(8) 0.002(8) -0.029(9)
C2F 0.198(10) 0.234(10) 0.201(10) 0.000(9) -0.009(8) -0.055(8)
C3F 0.232(11) 0.220(11) 0.229(11) 0.040(9) 0.010(9) -0.036(9)
C4F 0.212(10) 0.199(10) 0.153(8) 0.045(8) -0.024(8) -0.036(8)

loop_
_atom_type_symbol
_atom_type_description
_atom_type_scat_dispersion_real
_atom_type_scat_dispersion_imag
_atom_type_scat_source
C C 0.0033 0.0016 'International Tables Vol C Tables 4.2.6.8 and 6.1.1.4'
H H 0 0 'International Tables Vol C Tables 4.2.6.8 and 6.1.1.4'
O O 0.0106 0.006 'International Tables Vol C Tables 4.2.6.8 and 6.1.1.4'
N N 0.0061 0.0033 'International Tables Vol C Tables 4.2.6.8 and 6.1.1.4'
Pd Pd -0.9988 1.0072 'International Tables Vol C Tables 4.2.6.8 and 6.1.1.4'

loop_
_geom_angle_atom_site_label_1
_geom_angle_atom_site_label_2
_geom_angle_atom_site_label_3
_geom_angle
_geom_angle_site_symmetry_1
_geom_angle_site_symmetry_3
C02 Pd1 N2 79.24(19) . .
C02 Pd1 O3A 92.15(19) . .
N2 Pd1 O3A 171.01(17) . .
C02 Pd1 O1A 177.91(18) . .
N2 Pd1 O1A 102.84(17) . .
O3A Pd1 O1A 85.79(16) . .
C02 Pd1 Pd2 97.17(14) . .
N2 Pd1 Pd2 96.49(11) . .
O3A Pd1 Pd2 81.93(10) . .
O1A Pd1 Pd2 82.86(11) . .
C08 Pd2 O4A 91.7(2) 3_566 .
C08 Pd2 N1 79.4(2) 3_566 3_566
O4A Pd2 N1 171.04(18) . 3_566
C08 Pd2 O2A 176.85(19) 3_566 .
O4A Pd2 O2A 86.13(17) . .
N1 Pd2 O2A 102.78(17) 3_566 .
C08 Pd2 Pd1 97.80(15) 3_566 .
O4A Pd2 Pd1 79.94(11) . .
N1 Pd2 Pd1 100.50(11) 3_566 .
O2A Pd2 Pd1 79.59(11) . .
C08 Pd2 Pd2 81.88(15) 3_566 3_666
O4A Pd2 Pd2 83.80(11) . 3_666
N1 Pd2 Pd2 95.44(11) 3_566 3_666
O2A Pd2 Pd2 100.13(12) . 3_666
Pd1 Pd2 Pd2 163.73(2) . 3_666
C1A O1A Pd1 124.0(4) . .
C1A O2A Pd2 127.5(4) . .
C3A O3A Pd1 123.3(3) . .
C3A O4A Pd2 127.2(4) . .
O2A C1A O1A 125.8(6) . .
O2A C1A C2A 117.3(6) . .
O1A C1A C2A 116.8(6) . .
C1A C2A H2A1 109.5 . .
C1A C2A H2A2 109.5 . .
H2A1 C2A H2A2 109.5 . .
C1A C2A H2A3 109.5 . .
H2A1 C2A H2A3 109.5 . .
H2A2 C2A H2A3 109.5 . .
O3A C3A O4A 127.6(5) . .
O3A C3A C4A 116.6(5) . .
O4A C3A C4A 115.7(6) . .
C3A C4A H4A1 109.5 . .
C3A C4A H4A2 109.5 . .
H4A1 C4A H4A2 109.5 . .
C3A C4A H4A3 109.5 . .
H4A1 C4A H4A3 109.5 . .
H4A2 C4A H4A3 109.5 . .
N2 N1 C01 113.2(4) . .
N2 N1 Pd2 115.9(3) . 3_566
C01 N1 Pd2 130.5(4) . 3_566
N1 N2 C07 112.8(4) . .
N1 N2 Pd1 115.6(3) . .
C07 N2 Pd1 130.7(4) . .
C04 N3 C13 121.9(6) . .
C04 N3 C14 120.6(5) . .
C13 N3 C14 117.4(5) . .
O2 N4 O1 122.6(7) . .
O2 N4 C10 118.7(8) . .
O1 N4 C10 118.6(8) . .
N1 C01 C02 118.3(5) . .
N1 C01 C06 123.3(5) . .
C02 C01 C06 118.5(5) . .
C03 C02 C01 121.0(5) . .
C03 C02 Pd1 126.7(4) . .
C01 C02 Pd1 112.0(4) . .
C02 C03 C04 120.6(5) . .
C02 C03 H03 119.7 . .
C04 C03 H03 119.7 . .
N3 C04 C03 121.3(5) . .
N3 C04 C05 120.5(6) . .
C03 C04 C05 118.3(5) . .
C06 C05 C04 121.4(6) . .
C06 C05 H05 119.3 . .
C04 C05 H05 119.3 . .
C05 C06 C01 120.2(5) . .
C05 C06 H06 119.9 . .
C01 C06 H06 119.9 . .
C08 C07 C12 122.2(5) . .
C08 C07 N2 117.3(5) . .
C12 C07 N2 120.5(5) . .
C07 C08 C09 118.5(6) . .
C07 C08 Pd2 113.9(4) . 3_566
C09 C08 Pd2 127.5(5) . 3_566
C10 C09 C08 118.8(6) . .
C10 C09 H09 120.6 . .
C08 C09 H09 120.6 . .
C11 C10 C09 123.2(6) . .
C11 C10 N4 117.7(7) . .
C09 C10 N4 119.0(7) . .
C10 C11 C12 118.2(6) . .
C10 C11 H11 120.9 . .
C12 C11 H11 120.9 . .
C07 C12 C11 119.0(6) . .
C07 C12 H12 120.5 . .
C11 C12 H12 120.5 . .
N3 C13 H13A 109.5 . .
N3 C13 H13B 109.5 . .
H13A C13 H13B 109.5 . .
N3 C13 H13C 109.5 . .
H13A C13 H13C 109.5 . .
H13B C13 H13C 109.5 . .
N3 C14 H14A 109.5 . .
N3 C14 H14B 109.5 . .
H14A C14 H14B 109.5 . .
N3 C14 H14C 109.5 . .
H14A C14 H14C 109.5 . .
H14B C14 H14C 109.5 . .
C4F O1F C1F 108.2(17) . .
O1F C1F C2F 103.9(15) . .
O1F C1F H2F1 111 . .
C2F C1F H2F1 111 . .
O1F C1F H2F2 111 . .
C2F C1F H2F2 111 . .
H2F1 C1F H2F2 109 . .
C3F C2F C1F 103.5(15) . .
C3F C2F H1F1 111.1 . .
C1F C2F H1F1 111.1 . .
C3F C2F H1F2 111.1 . .
C1F C2F H1F2 111.1 . .
H1F1 C2F H1F2 109 . .
C2F C3F C4F 111.0(16) . .
C2F C3F H3F1 109.4 . .
C4F C3F H3F1 109.4 . .
C2F C3F H3F2 109.4 . .
C4F C3F H3F2 109.4 . .
H3F1 C3F H3F2 108 . .
O1F C4F C3F 109.5(16) . .
O1F C4F H4F1 109.8 . .
C3F C4F H4F1 109.8 . .
O1F C4F H4F2 109.8 . .
C3F C4F H4F2 109.8 . .
H4F1 C4F H4F2 108.2 . .

loop_
_geom_bond_atom_site_label_1
_geom_bond_atom_site_label_2
_geom_bond_distance
_geom_bond_site_symmetry_2
Pd1 C02 1.946(5) .
Pd1 N2 2.026(4) .
Pd1 O3A 2.069(4) .
Pd1 O1A 2.129(4) .
Pd1 Pd2 2.8730(5) .
Pd2 C08 1.950(6) 3_566
Pd2 O4A 2.040(4) .
Pd2 N1 2.041(4) 3_566
Pd2 O2A 2.144(4) .
Pd2 Pd2 3.1626(8) 3_666
O1A C1A 1.251(7) .
O2A C1A 1.244(7) .
O3A C3A 1.239(7) .
O4A C3A 1.243(6) .
C1A C2A 1.468(9) .
C2A H2A1 0.96 .
C2A H2A2 0.96 .
C2A H2A3 0.96 .
C3A C4A 1.511(8) .
C4A H4A1 0.96 .
C4A H4A2 0.96 .
C4A H4A3 0.96 .
O1 N4 1.205(9) .
O2 N4 1.199(9) .
N1 N2 1.311(6) .
N1 C01 1.348(6) .
N1 Pd2 2.041(4) 3_566
N2 C07 1.406(6) .
N3 C04 1.358(7) .
N3 C13 1.461(8) .
N3 C14 1.461(8) .
N4 C10 1.471(8) .
C01 C02 1.409(7) .
C01 C06 1.411(8) .
C02 C03 1.355(7) .
C03 C04 1.404(8) .
C03 H03 0.93 .
C04 C05 1.412(8) .
C05 C06 1.349(7) .
C05 H05 0.93 .
C06 H06 0.93 .
C07 C08 1.381(8) .
C07 C12 1.382(8) .
C08 C09 1.387(7) .
C08 Pd2 1.950(6) 3_566
C09 C10 1.373(10) .
C09 H09 0.93 .
C10 C11 1.370(10) .
C11 C12 1.391(9) .
C11 H11 0.93 .
C12 H12 0.93 .
C13 H13A 0.96 .
C13 H13B 0.96 .
C13 H13C 0.96 .
C14 H14A 0.96 .
C14 H14B 0.96 .
C14 H14C 0.96 .
O1F C4F 1.329(18) .
O1F C1F 1.44(2) .
C1F C2F 1.499(19) .
C1F H2F1 0.97 .
C1F H2F2 0.97 .
C2F C3F 1.346(19) .
C2F H1F1 0.97 .
C2F H1F2 0.97 .
C3F C4F 1.371(19) .
C3F H3F1 0.97 .
C3F H3F2 0.97 .
C4F H4F1 0.97 .
C4F H4F2 0.97 .
